data_7710320
loop_
_publ_author_name
'Bhar, Kishalay'
'Guo, Wenbin'
'Gonidec, Mathieu'
'Nikhil Raj M, Venkata'
'Bhatt, Surabhi'
'Perdih, Franc'
'Guionneau, Philippe'
'Chastanet, Guillaume'
'Sharma, Anuj K.'

_publ_section_title
;
 High temperature spin crossover behaviour of mononuclear
 bis-(thiocyanato)iron(II) complexes with judiciously designed bidentate
 N-donor Schiff bases with varying substituents.
;
_journal_issue 24
_journal_name_full 'Dalton transactions (Cambridge, England : 2003)'
_journal_page_first 9302
_journal_page_last 9313
_journal_paper_doi 10.1039/d2dt00416j
_journal_volume 51
_journal_year 2022
_chemical_formula_moiety '2(C38 H26 Cl2 Fe N6 S2)'
_chemical_formula_sum 'C76 H52 Cl4 Fe2 N12 S4'
_chemical_formula_weight 1515.03
_space_group_crystal_system tetragonal
_space_group_IT_number 96
_space_group_name_Hall 'P 4nw 2abw'
_space_group_name_H-M_alt 'P 43 21 2'
_atom_sites_solution_hydrogens geom
_audit_creation_date 2022-05-05
_audit_creation_method
;
Olex2 1.3
(compiled 2020.11.12 svn.r5f609507 for OlexSys, GUI svn.r6408)
;
_audit_update_record
;
2022-05-08 deposited with the CCDC.	2022-05-24 downloaded from the CCDC.
;
_cell_angle_alpha 90
_cell_angle_beta 90
_cell_angle_gamma 90
_cell_formula_units_Z 2
_cell_length_a 17.586(3)
_cell_length_b 17.586(3)
_cell_length_c 12.194(2)
_cell_measurement_reflns_used 68518
_cell_measurement_temperature 250(2)
_cell_measurement_theta_max 27.48
_cell_measurement_theta_min 2.91
_cell_volume 3771.2(11)
_computing_molecular_graphics 'Olex2 1.3 (Dolomanov et al., 2009)'
_computing_publication_material 'Olex2 1.3 (Dolomanov et al., 2009)'
_computing_structure_refinement 'SHELXL 2014/7 (Sheldrick, 2015)'
_computing_structure_solution 'ShelXS (Sheldrick, 2008)'
_diffrn_ambient_temperature 250.15
_diffrn_detector_area_resol_mean 9
_diffrn_measured_fraction_theta_full 0.996
_diffrn_measured_fraction_theta_max 0.997
_diffrn_measurement_device_type KappaCCD
_diffrn_measurement_method CCD
_diffrn_radiation_type MoK\a
_diffrn_radiation_wavelength 0.71073
_diffrn_reflns_av_R_equivalents 0.0383
_diffrn_reflns_av_unetI/netI 0.0216
_diffrn_reflns_Laue_measured_fraction_full 0.996
_diffrn_reflns_Laue_measured_fraction_max 0.997
_diffrn_reflns_limit_h_max 22
_diffrn_reflns_limit_h_min -22
_diffrn_reflns_limit_k_max 22
_diffrn_reflns_limit_k_min -22
_diffrn_reflns_limit_l_max 15
_diffrn_reflns_limit_l_min -15
_diffrn_reflns_number 64481
_diffrn_reflns_point_group_measured_fraction_full 0.998
_diffrn_reflns_point_group_measured_fraction_max 0.998
_diffrn_reflns_theta_full 25.242
_diffrn_reflns_theta_max 27.499
_diffrn_reflns_theta_min 3.082
_exptl_absorpt_coefficient_mu 0.687
_exptl_absorpt_correction_T_max 0.7456
_exptl_absorpt_correction_T_min 0.6698
_exptl_absorpt_correction_type multi-scan
_exptl_absorpt_process_details
;
SADABS-2008/1 (Bruker,2008) was used for absorption correction.
wR2(int) was 0.0635 before and 0.0582 after correction.
The Ratio of minimum to maximum transmission is 0.8983.
The \l/2 correction factor is 0.0015.
;
_exptl_crystal_colour black
_exptl_crystal_colour_primary black
_exptl_crystal_density_diffrn 1.334
_exptl_crystal_description block
_exptl_crystal_F_000 1552
_exptl_crystal_size_max 0.2
_exptl_crystal_size_mid 0.06
_exptl_crystal_size_min 0.06
_refine_diff_density_max 0.318
_refine_diff_density_min -0.329
_refine_diff_density_rms 0.040
_refine_ls_abs_structure_details
;
 Refined as an inversion twin.
;
_refine_ls_abs_structure_Flack 0.03(2)
_refine_ls_extinction_method none
_refine_ls_goodness_of_fit_ref 1.049
_refine_ls_hydrogen_treatment constr
_refine_ls_matrix_type full
_refine_ls_number_parameters 223
_refine_ls_number_reflns 4335
_refine_ls_number_restraints 0
_refine_ls_restrained_S_all 1.049
_refine_ls_R_factor_all 0.0403
_refine_ls_R_factor_gt 0.0324
_refine_ls_shift/su_max 0.000
_refine_ls_shift/su_mean 0.000
_refine_ls_structure_factor_coef Fsqd
_refine_ls_weighting_details 'w=1/[\s^2^(Fo^2^)+(0.0278P)^2^+1.3702P] where P=(Fo^2^+2Fc^2^)/3'
_refine_ls_weighting_scheme calc
_refine_ls_wR_factor_gt 0.0691
_refine_ls_wR_factor_ref 0.0726
_reflns_Friedel_coverage 0.736
_reflns_Friedel_fraction_full 1.000
_reflns_Friedel_fraction_max 1.000
_reflns_number_gt 3847
_reflns_number_total 4335
_reflns_threshold_expression 'I > 2\s(I)'
_cod_data_source_file d2dt00416j2.cif
_cod_data_source_block sad
_cod_depositor_comments 'Adding full bibliography for 7710305--7710325.cif.'
_cod_original_cell_volume 3771.2(14)
_cod_database_code 7710320
_shelx_shelxl_version_number 2014/7
_shelx_space_group_comment
;
The symmetry employed for this shelxl refinement is uniquely defined
by the following loop, which should always be used as a source of
symmetry information in preference to the above space-group names.
They are only intended as comments.
;
_olex2_refinement_description
;
1. Twinned data refinement
 Scales: 0.97(2)
 0.03(2)
2. Fixed Uiso
 At 1.2 times of:
  All C(H) groups
3.a Aromatic/amide H refined with riding coordinates:
 C8(H8), C10(H10), C9(H9), C14(H14), C1(H1), C4(H4), C17(H17), C12(H12),
 C18(H18), C3(H3), C11(H11), C2(H2), C15(H15)
;
_smtbx_masks_void_probe_radius 1.2
_smtbx_masks_void_truncation_radius 1.2
_olex2_submission_special_instructions 'No special instructions were received'

loop_
_space_group_symop_operation_xyz
'x, y, z'
'-y+1/2, x+1/2, z+3/4'
'-x, -y, z+1/2'
'y+1/2, -x+1/2, z+1/4'
'x+1/2, -y+1/2, -z+1/4'
'y, x, -z'
'-x+1/2, y+1/2, -z+3/4'
'-y, -x, -z+1/2'

loop_
_atom_site_label
_atom_site_type_symbol
_atom_site_fract_x
_atom_site_fract_y
_atom_site_fract_z
_atom_site_U_iso_or_equiv
_atom_site_adp_type
_atom_site_occupancy
_atom_site_site_symmetry_order
_atom_site_calc_flag
_atom_site_refinement_flags_posn
_atom_site_refinement_flags_adp
_atom_site_refinement_flags_occupancy
_atom_site_disorder_assembly
_atom_site_disorder_group
Fe1 Fe 0.09393(2) 0.09393(2) 0.0000 0.02966(12) Uani 1 2 d S T P . .
Cl1 Cl 0.13117(7) 0.35409(7) -0.43776(8) 0.0914(4) Uani 1 1 d . . . . .
S1 S -0.17129(5) 0.10617(6) -0.06420(11) 0.0798(4) Uani 1 1 d . . . . .
N3 N -0.01641(12) 0.09419(14) -0.02068(18) 0.0387(5) Uani 1 1 d . . . . .
N2 N 0.09244(12) 0.20496(11) -0.00609(17) 0.0303(4) Uani 1 1 d . . . . .
N1 N 0.08160(12) 0.11609(12) 0.15717(16) 0.0323(5) Uani 1 1 d . . . . .
C7 C 0.08226(17) 0.32465(15) 0.0980(2) 0.0357(6) Uani 1 1 d . . . . .
C6 C 0.08533(15) 0.24072(14) 0.0860(2) 0.0323(5) Uani 1 1 d . . . . .
C13 C 0.10054(16) 0.24652(14) -0.10733(19) 0.0311(5) Uani 1 1 d . . . . .
C19 C -0.08050(15) 0.09933(15) -0.0371(2) 0.0396(6) Uani 1 1 d . . . . .
C8 C 0.14228(18) 0.36388(18) 0.1459(3) 0.0481(7) Uani 1 1 d . . . . .
H8 H 0.1851 0.3373 0.1714 0.058 Uiso 1 1 calc R U . . .
C5 C 0.07935(15) 0.19101(14) 0.1824(2) 0.0333(6) Uani 1 1 d . . . . .
C16 C 0.1191(2) 0.31298(18) -0.3085(2) 0.0506(8) Uani 1 1 d . . . . .
C10 C 0.0768(3) 0.48091(18) 0.1193(3) 0.0603(10) Uani 1 1 d . . . . .
H10 H 0.0752 0.5342 0.1246 0.072 Uiso 1 1 calc R U . . .
C9 C 0.1388(2) 0.44218(19) 0.1557(3) 0.0563(9) Uani 1 1 d . . . . .
H9 H 0.1796 0.4688 0.1877 0.068 Uiso 1 1 calc R U . . .
C14 C 0.03971(18) 0.25139(18) -0.1783(2) 0.0446(7) Uani 1 1 d . . . . .
H14 H -0.0079 0.2316 -0.1581 0.054 Uiso 1 1 calc R U . . .
C1 C 0.07551(16) 0.06627(16) 0.2394(2) 0.0406(6) Uani 1 1 d . . . . .
H1 H 0.0772 0.0141 0.2231 0.049 Uiso 1 1 calc R U . . .
C4 C 0.07195(19) 0.21666(17) 0.2891(2) 0.0455(7) Uani 1 1 d . . . . .
H4 H 0.0716 0.2690 0.3044 0.055 Uiso 1 1 calc R U . . .
C17 C 0.18025(17) 0.30849(18) -0.2393(3) 0.0479(7) Uani 1 1 d . . . . .
H17 H 0.2280 0.3275 -0.2608 0.058 Uiso 1 1 calc R U . . .
C12 C 0.01956(19) 0.36411(18) 0.0633(3) 0.0471(7) Uani 1 1 d . . . . .
H12 H -0.0215 0.3380 0.0315 0.056 Uiso 1 1 calc R U . . .
C18 C 0.17058(16) 0.27545(16) -0.1370(2) 0.0385(6) Uani 1 1 d . . . . .
H18 H 0.2117 0.2728 -0.0878 0.046 Uiso 1 1 calc R U . . .
C3 C 0.0651(2) 0.16431(18) 0.3728(2) 0.0533(8) Uani 1 1 d . . . . .
H3 H 0.0594 0.1805 0.4459 0.064 Uiso 1 1 calc R U . . .
C11 C 0.0166(2) 0.44233(19) 0.0749(3) 0.0583(9) Uani 1 1 d . . . . .
H11 H -0.0269 0.4691 0.0523 0.070 Uiso 1 1 calc R U . . .
C2 C 0.06674(19) 0.08839(18) 0.3478(2) 0.0505(8) Uani 1 1 d . . . . .
H2 H 0.0620 0.0517 0.4035 0.061 Uiso 1 1 calc R U . . .
C15 C 0.04920(19) 0.28562(19) -0.2795(2) 0.0516(8) Uani 1 1 d . . . . .
H15 H 0.0079 0.2900 -0.3280 0.062 Uiso 1 1 calc R U . . .

loop_
_atom_site_aniso_label
_atom_site_aniso_U_11
_atom_site_aniso_U_22
_atom_site_aniso_U_33
_atom_site_aniso_U_23
_atom_site_aniso_U_13
_atom_site_aniso_U_12
Fe1 0.03067(16) 0.03067(16) 0.0277(2) -0.00228(15) 0.00228(15) -0.0029(2)
Cl1 0.1135(9) 0.1110(9) 0.0496(5) 0.0407(6) -0.0127(5) -0.0324(7)
S1 0.0377(4) 0.0644(6) 0.1374(10) -0.0096(6) -0.0147(5) 0.0046(4)
N3 0.0340(12) 0.0408(12) 0.0413(12) -0.0029(11) 0.0040(9) -0.0021(10)
N2 0.0303(10) 0.0312(10) 0.0294(10) 0.0008(9) -0.0005(10) -0.0021(9)
N1 0.0320(11) 0.0348(11) 0.0301(10) -0.0005(8) 0.0043(8) -0.0022(9)
C7 0.0442(16) 0.0327(13) 0.0303(13) -0.0009(10) 0.0048(12) -0.0018(12)
C6 0.0298(13) 0.0322(13) 0.0350(13) -0.0020(10) 0.0030(11) -0.0014(11)
C13 0.0351(14) 0.0302(12) 0.0280(11) 0.0003(10) 0.0007(11) 0.0012(11)
C19 0.0413(16) 0.0301(13) 0.0475(14) -0.0053(11) 0.0050(11) -0.0020(12)
C8 0.0481(18) 0.0431(17) 0.0531(18) -0.0031(14) 0.0005(15) -0.0044(14)
C5 0.0361(15) 0.0322(13) 0.0316(12) -0.0024(10) 0.0057(11) 0.0000(11)
C16 0.072(2) 0.0454(17) 0.0342(14) 0.0097(13) -0.0055(15) -0.0066(15)
C10 0.099(3) 0.0301(16) 0.0522(18) -0.0003(14) 0.008(2) -0.0008(18)
C9 0.072(2) 0.0427(18) 0.054(2) -0.0048(15) 0.0036(18) -0.0175(16)
C14 0.0400(15) 0.0503(17) 0.0435(15) 0.0085(14) -0.0058(13) -0.0102(13)
C1 0.0520(17) 0.0362(13) 0.0337(13) 0.0035(11) 0.0070(13) -0.0012(11)
C4 0.066(2) 0.0348(14) 0.0356(14) -0.0042(12) 0.0096(13) 0.0017(14)
C17 0.0456(16) 0.0490(17) 0.0492(17) 0.0120(15) 0.0055(15) -0.0053(13)
C12 0.0538(19) 0.0437(17) 0.0437(16) -0.0038(14) -0.0055(15) 0.0050(14)
C18 0.0371(15) 0.0414(15) 0.0368(14) 0.0080(12) -0.0030(12) -0.0010(12)
C3 0.078(2) 0.0513(19) 0.0307(14) -0.0013(13) 0.0143(15) 0.0049(16)
C11 0.077(3) 0.0449(19) 0.0528(19) 0.0026(15) -0.0038(18) 0.0219(17)
C2 0.074(2) 0.0446(17) 0.0332(14) 0.0064(13) 0.0099(13) 0.0008(16)
C15 0.0553(19) 0.0551(19) 0.0444(17) 0.0117(15) -0.0209(15) -0.0066(15)

loop_
_atom_type_symbol
_atom_type_description
_atom_type_scat_dispersion_real
_atom_type_scat_dispersion_imag
_atom_type_scat_source
C C 0.0033 0.0016 'International Tables Vol C Tables 4.2.6.8 and 6.1.1.4'
H H 0.0000 0.0000 'International Tables Vol C Tables 4.2.6.8 and 6.1.1.4'
Cl Cl 0.1484 0.1585 'International Tables Vol C Tables 4.2.6.8 and 6.1.1.4'
Fe Fe 0.3463 0.8444 'International Tables Vol C Tables 4.2.6.8 and 6.1.1.4'
N N 0.0061 0.0033 'International Tables Vol C Tables 4.2.6.8 and 6.1.1.4'
S S 0.1246 0.1234 'International Tables Vol C Tables 4.2.6.8 and 6.1.1.4'

loop_
_geom_angle_atom_site_label_1
_geom_angle_atom_site_label_2
_geom_angle_atom_site_label_3
_geom_angle
_geom_angle_site_symmetry_1
_geom_angle_site_symmetry_3
_geom_angle_publ_flag
N3 Fe1 N3 91.23(15) . 6 ?
N3 Fe1 N1 94.08(9) 6 . ?
N3 Fe1 N1 90.90(9) . . ?
N3 Fe1 N1 94.08(9) . 6 ?
N3 Fe1 N1 90.91(9) 6 6 ?
N2 Fe1 N3 174.73(9) . 6 ?
N2 Fe1 N3 174.74(9) 6 . ?
N2 Fe1 N3 88.82(10) . . ?
N2 Fe1 N3 88.82(10) 6 6 ?
N2 Fe1 N2 91.61(12) 6 . ?
N2 Fe1 N1 94.34(9) . 6 ?
N2 Fe1 N1 80.65(9) . . ?
N2 Fe1 N1 94.34(9) 6 . ?
N2 Fe1 N1 80.66(9) 6 6 ?
N1 Fe1 N1 172.87(13) . 6 ?
C19 N3 Fe1 174.9(2) . . ?
C6 N2 Fe1 117.00(17) . . ?
C6 N2 C13 120.5(2) . . ?
C13 N2 Fe1 122.53(16) . . ?
C5 N1 Fe1 114.68(17) . . ?
C1 N1 Fe1 127.59(18) . . ?
C1 N1 C5 117.7(2) . . ?
C8 C7 C6 120.5(3) . . ?
C12 C7 C6 120.2(3) . . ?
C12 C7 C8 119.3(3) . . ?
N2 C6 C7 124.9(2) . . ?
N2 C6 C5 114.4(2) . . ?
C5 C6 C7 120.7(2) . . ?
C14 C13 N2 119.5(2) . . ?
C14 C13 C18 120.3(2) . . ?
C18 C13 N2 119.9(2) . . ?
N3 C19 S1 178.4(3) . . ?
C7 C8 H8 120.1 . . ?
C9 C8 C7 119.8(3) . . ?
C9 C8 H8 120.1 . . ?
N1 C5 C6 113.3(2) . . ?
N1 C5 C4 122.3(2) . . ?
C4 C5 C6 124.4(2) . . ?
C17 C16 Cl1 119.0(3) . . ?
C15 C16 Cl1 119.2(2) . . ?
C15 C16 C17 121.8(3) . . ?
C9 C10 H10 120.0 . . ?
C9 C10 C11 120.1(3) . . ?
C11 C10 H10 120.0 . . ?
C8 C9 H9 119.8 . . ?
C10 C9 C8 120.3(3) . . ?
C10 C9 H9 119.8 . . ?
C13 C14 H14 120.2 . . ?
C13 C14 C15 119.6(3) . . ?
C15 C14 H14 120.2 . . ?
N1 C1 H1 118.6 . . ?
N1 C1 C2 122.7(3) . . ?
C2 C1 H1 118.6 . . ?
C5 C4 H4 120.4 . . ?
C3 C4 C5 119.1(3) . . ?
C3 C4 H4 120.4 . . ?
C16 C17 H17 120.6 . . ?
C16 C17 C18 118.8(3) . . ?
C18 C17 H17 120.6 . . ?
C7 C12 H12 119.9 . . ?
C7 C12 C11 120.1(3) . . ?
C11 C12 H12 119.9 . . ?
C13 C18 C17 120.0(3) . . ?
C13 C18 H18 120.0 . . ?
C17 C18 H18 120.0 . . ?
C4 C3 H3 120.5 . . ?
C2 C3 C4 118.9(3) . . ?
C2 C3 H3 120.5 . . ?
C10 C11 C12 120.3(3) . . ?
C10 C11 H11 119.9 . . ?
C12 C11 H11 119.9 . . ?
C1 C2 H2 120.4 . . ?
C3 C2 C1 119.2(3) . . ?
C3 C2 H2 120.4 . . ?
C16 C15 C14 119.5(3) . . ?
C16 C15 H15 120.3 . . ?
C14 C15 H15 120.3 . . ?

loop_
_geom_bond_atom_site_label_1
_geom_bond_atom_site_label_2
_geom_bond_distance
_geom_bond_site_symmetry_2
_geom_bond_publ_flag
Fe1 N3 1.957(2) 6 ?
Fe1 N3 1.957(2) . ?
Fe1 N2 1.9542(19) . ?
Fe1 N2 1.9542(19) 6 ?
Fe1 N1 1.968(2) 6 ?
Fe1 N1 1.968(2) . ?
Cl1 C16 1.747(3) . ?
S1 C19 1.635(3) . ?
N3 C19 1.148(3) . ?
N2 C6 1.294(3) . ?
N2 C13 1.442(3) . ?
N1 C5 1.353(3) . ?
N1 C1 1.336(3) . ?
C7 C6 1.484(3) . ?
C7 C8 1.389(4) . ?
C7 C12 1.370(4) . ?
C6 C5 1.468(4) . ?
C13 C14 1.379(4) . ?
C13 C18 1.381(4) . ?
C8 H8 0.9400 . ?
C8 C9 1.384(4) . ?
C5 C4 1.383(4) . ?
C16 C17 1.368(4) . ?
C16 C15 1.367(4) . ?
C10 H10 0.9400 . ?
C10 C9 1.361(5) . ?
C10 C11 1.368(5) . ?
C9 H9 0.9400 . ?
C14 H14 0.9400 . ?
C14 C15 1.383(4) . ?
C1 H1 0.9400 . ?
C1 C2 1.387(4) . ?
C4 H4 0.9400 . ?
C4 C3 1.380(4) . ?
C17 H17 0.9400 . ?
C17 C18 1.387(4) . ?
C12 H12 0.9400 . ?
C12 C11 1.384(4) . ?
C18 H18 0.9400 . ?
C3 H3 0.9400 . ?
C3 C2 1.370(4) . ?
C11 H11 0.9400 . ?
C2 H2 0.9400 . ?
C15 H15 0.9400 . ?

loop_
_geom_torsion_atom_site_label_1
_geom_torsion_atom_site_label_2
_geom_torsion_atom_site_label_3
_geom_torsion_atom_site_label_4
_geom_torsion
_geom_torsion_site_symmetry_1
_geom_torsion_site_symmetry_2
_geom_torsion_site_symmetry_3
_geom_torsion_site_symmetry_4
_geom_torsion_publ_flag
Fe1 N2 C6 C7 -179.4(2) . . . . ?
Fe1 N2 C6 C5 0.0(3) . . . . ?
Fe1 N2 C13 C14 76.7(3) . . . . ?
Fe1 N2 C13 C18 -97.7(3) . . . . ?
Fe1 N1 C5 C6 1.0(3) . . . . ?
Fe1 N1 C5 C4 -179.1(2) . . . . ?
Fe1 N1 C1 C2 -179.8(2) . . . . ?
Cl1 C16 C17 C18 -179.7(2) . . . . ?
Cl1 C16 C15 C14 178.5(3) . . . . ?
N2 C6 C5 N1 -0.6(3) . . . . ?
N2 C6 C5 C4 179.5(3) . . . . ?
N2 C13 C14 C15 -174.5(3) . . . . ?
N2 C13 C18 C17 173.3(2) . . . . ?
N1 C5 C4 C3 -1.3(5) . . . . ?
N1 C1 C2 C3 -0.8(5) . . . . ?
C7 C6 C5 N1 178.7(2) . . . . ?
C7 C6 C5 C4 -1.1(4) . . . . ?
C7 C8 C9 C10 0.3(5) . . . . ?
C7 C12 C11 C10 1.2(6) . . . . ?
C6 N2 C13 C14 -104.7(3) . . . . ?
C6 N2 C13 C18 80.9(3) . . . . ?
C6 C7 C8 C9 179.5(3) . . . . ?
C6 C7 C12 C11 179.7(3) . . . . ?
C6 C5 C4 C3 178.5(3) . . . . ?
C13 N2 C6 C7 2.0(4) . . . . ?
C13 N2 C6 C5 -178.7(2) . . . . ?
C13 C14 C15 C16 1.1(5) . . . . ?
C8 C7 C6 N2 -110.0(3) . . . . ?
C8 C7 C6 C5 70.7(4) . . . . ?
C8 C7 C12 C11 0.6(5) . . . . ?
C5 N1 C1 C2 0.3(4) . . . . ?
C5 C4 C3 C2 0.8(5) . . . . ?
C16 C17 C18 C13 1.2(4) . . . . ?
C9 C10 C11 C12 -2.3(6) . . . . ?
C14 C13 C18 C17 -1.0(4) . . . . ?
C1 N1 C5 C6 -179.1(2) . . . . ?
C1 N1 C5 C4 0.8(4) . . . . ?
C4 C3 C2 C1 0.2(5) . . . . ?
C17 C16 C15 C14 -0.9(5) . . . . ?
C12 C7 C6 N2 70.9(4) . . . . ?
C12 C7 C6 C5 -108.4(3) . . . . ?
C12 C7 C8 C9 -1.4(5) . . . . ?
C18 C13 C14 C15 -0.1(5) . . . . ?
C11 C10 C9 C8 1.5(6) . . . . ?
C15 C16 C17 C18 -0.2(5) . . . . ?

loop_
_twin_individual_id
_twin_individual_mass_fraction_refined
1 0.97(2)
2 0.03(2)

loop_
_smtbx_masks_void_nr
_smtbx_masks_void_average_x
_smtbx_masks_void_average_y
_smtbx_masks_void_average_z
_smtbx_masks_void_volume
_smtbx_masks_void_count_electrons
_smtbx_masks_void_content
1 0.149 0.851 0.750 73.5 9.3 ?
2 0.244 0.244 0.500 31.2 1.7 ?
3 0.256 0.744 0.250 31.2 1.7 ?
4 0.351 0.351 1.000 73.5 9.4 ?
5 0.649 0.649 0.500 73.5 9.4 ?
6 0.744 0.256 0.750 31.2 1.7 ?
7 0.756 0.756 0.000 31.2 1.7 ?
8 0.851 0.149 0.250 73.5 9.3 ?
